data_4066540
loop_
_publ_author_name
'Schwarz, Andrew D.'
'Herbert, Katherine R.'
'Paniagua, Cristina'
'Mountford, Philip'

_publ_section_title
;
 Ligand Variations in New Sulfonamide-Supported Group 4 Ring-Opening
 Polymerization Catalysts
;
_journal_issue 18
_journal_name_full Organometallics
_journal_page_first 4171
_journal_paper_doi 10.1021/om100508j
_journal_volume 29
_journal_year 2010
_chemical_formula_moiety 'C15 H35 N3 O7 S2 Ti1'
_chemical_formula_sum 'C15 H35 N3 O7 S2 Ti'
_chemical_formula_weight 481.49
_chemical_name_systematic
;
Ti(N2NOMe)(OiPr)2
;
_space_group_IT_number 14
_symmetry_cell_setting monoclinic
_symmetry_space_group_name_Hall '-P 2ybc'
_symmetry_space_group_name_H-M 'P 1 21/c 1'
_atom_sites_solution_hydrogens geom
_atom_sites_solution_primary direct
_atom_sites_solution_secondary difmap
_audit_creation_method CRYSTALS_ver_12.84
_cell_angle_alpha 90
_cell_angle_beta 110.5083(12)
_cell_angle_gamma 90
_cell_formula_units_Z 4
_cell_length_a 14.7911(4)
_cell_length_b 9.5434(3)
_cell_length_c 17.0501(6)
_cell_measurement_reflns_used 5204
_cell_measurement_temperature 150
_cell_measurement_theta_max 27
_cell_measurement_theta_min 5
_cell_volume 2254.21(12)
_computing_cell_refinement 'DENZO/SCALEPACK (Otwinowski & Minor, 1997)'
_computing_data_collection 'COLLECT (Nonius, 1997-2001).'
_computing_data_reduction 'DENZO/SCALEPACK (Otwinowski & Minor, 1997)'
_computing_molecular_graphics 'CAMERON (Watkin et al., 1996)'
_computing_publication_material 'CRYSTALS (Betteridge et al., 2003)'
_computing_structure_refinement 'CRYSTALS (Betteridge et al., 2003)'
_computing_structure_solution 'SIR92 (Altomare et al., 1994)'
_diffrn_ambient_temperature 150
_diffrn_measured_fraction_theta_full 0.992
_diffrn_measured_fraction_theta_max 0.990
_diffrn_measurement_device_type 'Nonius KappaCCD'
_diffrn_measurement_method \w
_diffrn_radiation_monochromator graphite
_diffrn_radiation_type 'Mo K\a'
_diffrn_radiation_wavelength 0.71073
_diffrn_reflns_av_R_equivalents 0.035
_diffrn_reflns_limit_h_max 19
_diffrn_reflns_limit_h_min -19
_diffrn_reflns_limit_k_max 12
_diffrn_reflns_limit_k_min -12
_diffrn_reflns_limit_l_max 22
_diffrn_reflns_limit_l_min -22
_diffrn_reflns_number 9963
_diffrn_reflns_theta_full 26.663
_diffrn_reflns_theta_max 27.487
_diffrn_reflns_theta_min 5.107
_diffrn_standards_number 0
_exptl_absorpt_coefficient_mu 0.604
_exptl_absorpt_correction_T_max 0.83
_exptl_absorpt_correction_T_min 0.83
_exptl_absorpt_correction_type multi-scan
_exptl_absorpt_process_details 'DENZO/SCALEPACK (Otwinowski & Minor, 1997)'
_exptl_crystal_colour orange
_exptl_crystal_density_diffrn 1.419
_exptl_crystal_description block
_exptl_crystal_F_000 1024
_exptl_crystal_size_max 0.30
_exptl_crystal_size_mid 0.30
_exptl_crystal_size_min 0.30
_refine_diff_density_max 1.11
_refine_diff_density_min -0.72
_refine_ls_extinction_method None
_refine_ls_goodness_of_fit_ref 0.9025
_refine_ls_hydrogen_treatment constr
_refine_ls_matrix_type full
_refine_ls_number_parameters 262
_refine_ls_number_reflns 3158
_refine_ls_number_restraints 94
_refine_ls_R_factor_all 0.1152
_refine_ls_R_factor_gt 0.0788
_refine_ls_shift/su_max 0.000229
_refine_ls_structure_factor_coef F
_refine_ls_weighting_details
;
 Method, part 1, Chebychev polynomial, (Watkin, 1994, Prince, 1982) 
 [weight] = 1.0/[A~0~*T~0~(x)+A~1~*T~1~(x) ... +A~n-1~]*T~n-1~(x)] 
 where A~i~ are the Chebychev coefficients listed below and x= Fcalc/Fmax 
 Method = Robust Weighting (Prince, 1982) 
 W = [weight] * [1-(deltaF/6*sigmaF)^2^]^2^ 
 A~i~ are: 
 0.939 -1.11 -0.209 -0.873 -0.303 
;
_refine_ls_weighting_scheme calc
_refine_ls_wR_factor_all 0.1081
_refine_ls_wR_factor_gt 0.0860
_refine_ls_wR_factor_ref 0.0860
_reflns_limit_h_max 17
_reflns_limit_h_min -19
_reflns_limit_k_max 12
_reflns_limit_k_min 0
_reflns_limit_l_max 22
_reflns_limit_l_min 0
_reflns_number_gt 3158
_reflns_number_total 5125
_reflns_threshold_expression I>3.0\s(I)
_oxford_diffrn_Wilson_B_factor 3.16
_oxford_diffrn_Wilson_scale 6.01
_oxford_refine_ls_scale 0.4287(14)
_cod_data_source_file om100508j_si_002.cif
_cod_data_source_block COMPOUND_21
_cod_depositor_comments
;
The following automatic conversions were performed:

'_symmetry_cell_setting' value 'Monoclinic' changed to 'monoclinic'
according to /home/saulius/struct/CIF-dictionaries/cif_core.dic
dictionary named 'cif_core.dic' version 2.4.1 from 2010-06-29.

Automatic conversion script
Id: cif_fix_values 1715 2011-07-08 13:25:40Z adriana 
;
_cod_original_sg_symbol_H-M 'P 1 21/c 1 '
_cod_original_formula_sum 'C15 H35 N3 O7 S2 Ti1'
_cod_database_code 4066540
_refine_ls_r_factor_ref 0.0788

loop_
_symmetry_equiv_pos_as_xyz
x,y,z
-x,-y,-z
-x,y+1/2,-z+1/2
x,-y+1/2,z+1/2

loop_
_atom_site_label
_atom_site_type_symbol
_atom_site_fract_x
_atom_site_fract_y
_atom_site_fract_z
_atom_site_U_iso_or_equiv
_atom_site_occupancy
_atom_site_adp_type
_atom_site_refinement_flags_posn
_atom_site_refinement_flags_adp
Ti1 Ti 0.28214(6) 0.68869(10) 0.51680(5) 0.0336 1.0000 Uani . .
N1 N 0.3308(3) 0.5303(5) 0.6077(3) 0.0461 1.0000 Uani . .
N2 N 0.4017(3) 0.7894(5) 0.6222(3) 0.0422 1.0000 Uani . .
N3 N 0.2975(4) 0.8865(5) 0.4695(3) 0.0454 1.0000 Uani . .
S1 S 0.30121(10) 0.37076(15) 0.60226(8) 0.0405 1.0000 Uani . .
S2 S 0.25279(11) 0.94715(17) 0.37721(9) 0.0475 1.0000 Uani . .
O1 O 0.1893(3) 0.7462(6) 0.5530(3) 0.0686 1.0000 Uani D U
O2 O 0.2176(3) 0.5920(5) 0.4265(3) 0.0606 1.0000 Uani D U
O3 O 0.4197(3) 0.6439(5) 0.4906(2) 0.0487 1.0000 Uani D U
O4 O 0.2566(4) 0.3310(4) 0.5160(3) 0.0617 1.0000 Uani . .
O5 O 0.3803(3) 0.2856(5) 0.6531(3) 0.0608 1.0000 Uani . .
O6 O 0.3190(4) 1.0429(6) 0.3597(3) 0.0695 1.0000 Uani . .
O7 O 0.2153(4) 0.8354(5) 0.3194(3) 0.0676 1.0000 Uani . .
C1 C 0.1067(8) 0.8025(13) 0.5505(11) 0.1387 1.0000 Uani D U
C2 C 0.1176(10) 0.9410(15) 0.5956(12) 0.1558 1.0000 Uani D U
C3 C 0.0469(9) 0.7058(15) 0.5792(13) 0.1608 1.0000 Uani D U
C4 C 0.1446(8) 0.5125(12) 0.3738(7) 0.1264 1.0000 Uani D U
C5 C 0.1829(12) 0.4364(15) 0.3137(8) 0.1560 1.0000 Uani D U
C6 C 0.0595(11) 0.6059(16) 0.3330(10) 0.1629 1.0000 Uani D U
C7 C 0.3946(4) 0.7279(7) 0.6998(3) 0.0487 1.0000 Uani . .
C8 C 0.3948(5) 0.5717(7) 0.6930(4) 0.0541 1.0000 Uani . .
C9 C 0.4980(4) 0.7648(8) 0.6181(4) 0.0615 1.0000 Uani D U
C10 C 0.5033(11) 0.654(2) 0.5620(10) 0.0889 0.5000 Uani D U
C11 C 0.3784(8) 0.9409(10) 0.6164(6) 0.0985 1.0000 Uani . .
C12 C 0.3534(6) 0.9934(7) 0.5312(4) 0.0680 1.0000 Uani . .
C13 C 0.4184(7) 0.6331(17) 0.4094(6) 0.1221 1.0000 Uani . U
C14 C 0.2124(5) 0.3579(8) 0.6487(5) 0.0686 1.0000 Uani . .
C15 C 0.1537(5) 1.0559(9) 0.3756(5) 0.0693 1.0000 Uani . .
C110 C 0.4975(7) 0.7358(14) 0.5314(6) 0.0480 0.5000 Uani D U
H11 H 0.0665 0.8237 0.4910 0.1575 1.0000 Uiso R .
H21 H 0.0527 0.9749 0.5932 0.1924 1.0000 Uiso R .
H22 H 0.1599 0.9267 0.6553 0.1924 1.0000 Uiso R .
H23 H 0.1476 1.0121 0.5692 0.1924 1.0000 Uiso R .
H31 H -0.0128 0.7547 0.5796 0.1942 1.0000 Uiso R .
H32 H 0.0859 0.6753 0.6374 0.1942 1.0000 Uiso R .
H33 H 0.0285 0.6220 0.5418 0.1942 1.0000 Uiso R .
H41 H 0.1292 0.4380 0.4084 0.1339 1.0000 Uiso R .
H51 H 0.1308 0.3777 0.2739 0.1795 1.0000 Uiso R .
H52 H 0.2057 0.5071 0.2816 0.1795 1.0000 Uiso R .
H53 H 0.2380 0.3750 0.3463 0.1795 1.0000 Uiso R .
H61 H 0.0064 0.5484 0.2935 0.1692 1.0000 Uiso R .
H62 H 0.0393 0.6402 0.3798 0.1692 1.0000 Uiso R .
H63 H 0.0733 0.6878 0.3024 0.1692 1.0000 Uiso R .
H71 H 0.4510 0.7582 0.7494 0.0614 1.0000 Uiso R .
H72 H 0.3334 0.7592 0.7069 0.0614 1.0000 Uiso R .
H81 H 0.3696 0.5288 0.7348 0.0602 1.0000 Uiso R .
H82 H 0.4622 0.5383 0.7039 0.0602 1.0000 Uiso R .
H91 H 0.5403 0.8474 0.6421 0.0706 1.0000 Uiso R .
H92 H 0.5252 0.6798 0.6526 0.0706 1.0000 Uiso R .
H101 H 0.5585 0.6743 0.5427 0.0853 0.5000 Uiso R .
H102 H 0.5143 0.5622 0.5920 0.0853 0.5000 Uiso R .
H111 H 0.4350 0.9943 0.6542 0.1091 1.0000 Uiso R .
H112 H 0.3217 0.9556 0.6345 0.1091 1.0000 Uiso R .
H122 H 0.3097 1.0731 0.5318 0.0795 1.0000 Uiso R .
H123 H 0.4075 1.0285 0.5142 0.0795 1.0000 Uiso R .
H131 H 0.3504 0.6301 0.3693 0.1206 1.0000 Uiso R .
H132 H 0.4518 0.7171 0.3973 0.1206 1.0000 Uiso R .
H133 H 0.4531 0.5463 0.4031 0.1206 1.0000 Uiso R .
H141 H 0.1907 0.2583 0.6466 0.0920 1.0000 Uiso R .
H142 H 0.2388 0.3900 0.7082 0.0920 1.0000 Uiso R .
H143 H 0.1563 0.4182 0.6166 0.0920 1.0000 Uiso R .
H151 H 0.1229 1.0975 0.3186 0.0847 1.0000 Uiso R .
H152 H 0.1777 1.1326 0.4178 0.0847 1.0000 Uiso R .
H153 H 0.1051 0.9982 0.3898 0.0847 1.0000 Uiso R .
H1101 H 0.4874 0.8266 0.5002 0.0621 0.5000 Uiso R .
H1102 H 0.5598 0.6929 0.5331 0.0621 0.5000 Uiso R .

loop_
_atom_site_aniso_label
_atom_site_aniso_U_11
_atom_site_aniso_U_22
_atom_site_aniso_U_33
_atom_site_aniso_U_23
_atom_site_aniso_U_13
_atom_site_aniso_U_12
Ti1 0.0309(4) 0.0384(5) 0.0301(4) -0.0010(4) 0.0089(3) -0.0059(4)
N1 0.051(3) 0.048(3) 0.030(2) 0.006(2) 0.0027(19) -0.018(2)
N2 0.049(3) 0.039(3) 0.032(2) -0.0013(19) 0.0063(19) -0.008(2)
N3 0.057(3) 0.035(3) 0.039(2) 0.0014(19) 0.011(2) -0.004(2)
S1 0.0428(7) 0.0383(7) 0.0389(7) 0.0034(6) 0.0124(5) -0.0008(6)
S2 0.0520(8) 0.0503(8) 0.0415(7) 0.0090(6) 0.0178(6) -0.0070(6)
O1 0.042(2) 0.107(4) 0.063(3) 0.006(3) 0.025(2) 0.011(2)
O2 0.068(3) 0.053(3) 0.047(2) -0.003(2) 0.002(2) -0.012(2)
O3 0.0409(19) 0.068(3) 0.043(2) 0.0050(19) 0.0225(16) 0.0058(19)
O4 0.094(3) 0.039(2) 0.041(2) -0.0015(18) 0.009(2) -0.006(2)
O5 0.060(3) 0.058(3) 0.060(3) 0.008(2) 0.014(2) 0.022(2)
O6 0.069(3) 0.077(3) 0.070(3) 0.019(3) 0.033(2) -0.019(3)
O7 0.097(4) 0.064(3) 0.037(2) 0.000(2) 0.017(2) -0.017(3)
C1 0.085(6) 0.145(9) 0.214(11) -0.020(9) 0.087(7) 0.017(6)
C2 0.108(8) 0.142(10) 0.228(14) -0.046(10) 0.073(9) 0.027(8)
C3 0.090(7) 0.149(10) 0.275(15) 0.032(11) 0.104(9) 0.011(7)
C4 0.148(8) 0.106(7) 0.076(5) -0.011(5) -0.022(5) -0.037(6)
C5 0.213(10) 0.125(8) 0.088(7) -0.019(6) 0.000(7) -0.045(8)
C6 0.173(10) 0.148(9) 0.116(8) 0.005(7) -0.015(7) -0.041(8)
C7 0.052(3) 0.057(4) 0.034(3) -0.006(2) 0.010(2) -0.009(3)
C8 0.058(3) 0.059(4) 0.033(3) 0.007(3) 0.000(2) -0.022(3)
C9 0.032(3) 0.085(5) 0.058(4) 0.009(3) 0.004(2) -0.023(3)
C10 0.061(8) 0.111(11) 0.081(9) 0.001(9) 0.008(7) 0.015(8)
C11 0.128(8) 0.070(6) 0.066(5) -0.021(4) -0.005(5) -0.006(5)
C12 0.085(5) 0.039(3) 0.057(4) -0.003(3) -0.005(3) -0.016(3)
C13 0.086(6) 0.231(13) 0.068(5) 0.028(7) 0.052(5) 0.055(7)
C14 0.061(4) 0.063(4) 0.096(5) -0.015(4) 0.046(4) -0.023(3)
C15 0.056(4) 0.073(5) 0.070(5) 0.017(4) 0.011(3) 0.006(3)
C110 0.024(4) 0.066(7) 0.058(6) 0.019(6) 0.020(4) -0.008(5)

loop_
_atom_type_symbol
_atom_type_scat_dispersion_real
_atom_type_scat_dispersion_imag
_atom_type_scat_Cromer_Mann_a1
_atom_type_scat_Cromer_Mann_b1
_atom_type_scat_Cromer_Mann_a2
_atom_type_scat_Cromer_Mann_b2
_atom_type_scat_Cromer_Mann_a3
_atom_type_scat_Cromer_Mann_b3
_atom_type_scat_Cromer_Mann_a4
_atom_type_scat_Cromer_Mann_b4
_atom_type_scat_Cromer_Mann_c
_atom_type_scat_source
C 0.0033 0.0016 2.3100 20.8439 1.0200 10.2075 1.5886 0.5687 0.8650 51.6512 0.2156 'International Tables Vol C 4.2.6.8 and 6.1.1.4'
H 0.0000 0.0000 0.4930 10.5109 0.3229 26.1257 0.1402 3.1424 0.0408 57.7998 0.0030 'International Tables Vol C 4.2.6.8 and 6.1.1.4'
N 0.0061 0.0033 12.2126 0.0057 3.1322 9.8933 2.0125 28.9975 1.1663 0.5826 -11.5290 'International Tables Vol C 4.2.6.8 and 6.1.1.4'
O 0.0106 0.0060 3.0485 13.2771 2.2868 5.7011 1.5463 0.3239 0.8670 32.9089 0.2508 'International Tables Vol C 4.2.6.8 and 6.1.1.4'
S 0.1246 0.1234 6.9053 1.4679 5.2034 22.2151 1.4379 0.2536 1.5863 56.1720 0.8669 'International Tables Vol C 4.2.6.8 and 6.1.1.4'
Ti 0.2776 0.4457 9.7595 7.8508 7.3558 0.5000 1.6991 35.6338 1.9021 116.1050 1.2807 'International Tables Vol C 4.2.6.8 and 6.1.1.4'

loop_
_geom_angle_atom_site_label_1
_geom_angle_atom_site_label_2
_geom_angle_atom_site_label_3
_geom_angle
_geom_angle_publ_flag
N1 Ti1 N2 75.41(17) yes
N1 Ti1 N3 151.08(18) yes
N2 Ti1 N3 76.17(17) yes
N1 Ti1 O1 94.2(2) yes
N2 Ti1 O1 94.5(2) yes
N3 Ti1 O1 93.2(2) yes
N1 Ti1 O2 102.0(2) yes
N2 Ti1 O2 163.0(2) yes
N3 Ti1 O2 103.6(2) yes
O1 Ti1 O2 102.6(2) yes
N1 Ti1 O3 84.87(18) yes
N2 Ti1 O3 74.28(16) yes
N3 Ti1 O3 82.43(18) yes
O1 Ti1 O3 168.6(2) yes
O2 Ti1 O3 88.7(2) yes
Ti1 N1 S1 129.4(3) yes
Ti1 N1 C8 117.9(4) yes
S1 N1 C8 112.5(4) yes
Ti1 N2 C7 105.1(3) yes
Ti1 N2 C9 113.5(4) yes
C7 N2 C9 110.6(5) yes
Ti1 N2 C11 105.3(4) yes
C7 N2 C11 110.9(6) yes
C9 N2 C11 111.2(6) yes
Ti1 N3 S2 130.2(3) yes
Ti1 N3 C12 117.0(4) yes
S2 N3 C12 112.7(4) yes
N1 S1 O4 109.5(2) yes
N1 S1 O5 111.1(3) yes
O4 S1 O5 116.9(3) yes
N1 S1 C14 106.1(3) yes
O4 S1 C14 107.1(4) yes
O5 S1 C14 105.5(4) yes
N3 S2 O6 111.0(3) yes
N3 S2 O7 109.8(3) yes
O6 S2 O7 117.2(3) yes
N3 S2 C15 106.3(3) yes
O6 S2 C15 104.0(4) yes
O7 S2 C15 107.8(4) yes
Ti1 O1 C1 158.7(8) yes
Ti1 O2 C4 157.9(7) yes
Ti1 O3 C10 113.3(8) yes
Ti1 O3 C13 120.8(5) yes
C10 O3 C13 125.0(10) yes
Ti1 O3 C110 114.5(5) yes
C10 O3 C110 38.3(9) yes
C13 O3 C110 105.2(8) yes
O1 C1 C2 114.0(10) yes
O1 C1 C3 112.9(10) yes
C2 C1 C3 110.3(12) yes
O1 C1 H11 109.3 no
C2 C1 H11 105.1 no
C3 C1 H11 104.5 no
C1 C2 H21 109.4 no
C1 C2 H22 108.5 no
H21 C2 H22 109.5 no
C1 C2 H23 110.5 no
H21 C2 H23 109.5 no
H22 C2 H23 109.5 no
C1 C3 H31 110.1 no
C1 C3 H32 107.9 no
H31 C3 H32 109.5 no
C1 C3 H33 110.4 no
H31 C3 H33 109.5 no
H32 C3 H33 109.5 no
O2 C4 C5 108.3(10) yes
O2 C4 C6 108.4(10) yes
C5 C4 C6 115.0(12) yes
O2 C4 H41 107.2 no
C5 C4 H41 106.0 no
C6 C4 H41 111.7 no
C4 C5 H51 110.2 no
C4 C5 H52 108.9 no
H51 C5 H52 109.5 no
C4 C5 H53 109.3 no
H51 C5 H53 109.5 no
H52 C5 H53 109.5 no
C4 C6 H61 108.6 no
C4 C6 H62 105.2 no
H61 C6 H62 109.5 no
C4 C6 H63 114.5 no
H61 C6 H63 109.5 no
H62 C6 H63 109.5 no
N2 C7 C8 108.8(5) yes
N2 C7 H71 110.0 no
C8 C7 H71 109.2 no
N2 C7 H72 109.9 no
C8 C7 H72 109.5 no
H71 C7 H72 109.5 no
C7 C8 N1 108.9(5) yes
C7 C8 H81 109.9 no
N1 C8 H81 108.7 no
C7 C8 H82 109.4 no
N1 C8 H82 110.4 no
H81 C8 H82 109.5 no
N2 C9 C10 115.3(8) yes
N2 C9 C110 113.9(6) yes
C10 C9 C110 36.5(9) yes
N2 C9 H91 109.4 no
C10 C9 H91 132.4 no
C110 C9 H91 109.5 no
N2 C9 H92 107.4 no
C10 C9 H92 72.1 no
C110 C9 H92 107.0 no
H91 C9 H92 109.5 no
C9 C10 O3 112.9(10) yes
C9 C10 H101 108.5 no
O3 C10 H101 107.5 no
C9 C10 H102 109.7 no
O3 C10 H102 108.7 no
H101 C10 H102 109.5 no
N2 C11 C12 111.9(7) yes
N2 C11 H111 109.3 no
C12 C11 H111 109.3 no
N2 C11 H112 108.5 no
C12 C11 H112 108.2 no
H111 C11 H112 109.5 no
N3 C12 C11 110.6(6) yes
N3 C12 H122 109.1 no
C11 C12 H122 101.0 no
N3 C12 H123 109.1 no
C11 C12 H123 117.1 no
H122 C12 H123 109.5 no
O3 C13 H131 110.2 no
O3 C13 H132 108.2 no
H131 C13 H132 109.5 no
O3 C13 H133 110.0 no
H131 C13 H133 109.5 no
H132 C13 H133 109.5 no
S1 C14 H141 109.4 no
S1 C14 H142 110.3 no
H141 C14 H142 109.5 no
S1 C14 H143 108.7 no
H141 C14 H143 109.5 no
H142 C14 H143 109.5 no
S2 C15 H151 109.7 no
S2 C15 H152 109.3 no
H151 C15 H152 109.5 no
S2 C15 H153 109.4 no
H151 C15 H153 109.5 no
H152 C15 H153 109.5 no
C9 C110 O3 108.7(6) yes
C9 C110 H1101 108.3 no
O3 C110 H1101 109.3 no
C9 C110 H1102 111.2 no
O3 C110 H1102 109.9 no
H1101 C110 H1102 109.5 no

loop_
_geom_bond_atom_site_label_1
_geom_bond_atom_site_label_2
_geom_bond_distance
_geom_bond_publ_flag
Ti1 N1 2.103(5) yes
Ti1 N2 2.248(4) yes
Ti1 N3 2.096(5) yes
Ti1 O1 1.778(4) yes
Ti1 O2 1.762(4) yes
Ti1 O3 2.271(4) yes
N1 S1 1.578(5) yes
N1 C8 1.484(7) yes
N2 C7 1.486(7) yes
N2 C9 1.468(8) yes
N2 C11 1.482(10) yes
N3 S2 1.588(5) yes
N3 C12 1.490(8) yes
S1 O4 1.436(4) yes
S1 O5 1.438(4) yes
S1 C14 1.759(7) yes
S2 O6 1.446(5) yes
S2 O7 1.426(5) yes
S2 C15 1.788(8) yes
O1 C1 1.321(9) yes
O2 C4 1.367(9) yes
O3 C10 1.402(11) yes
O3 C13 1.382(9) yes
O3 C110 1.420(10) yes
C1 C2 1.509(12) yes
C1 C3 1.476(12) yes
C1 H11 1.000 no
C2 H21 1.000 no
C2 H22 1.000 no
C2 H23 1.000 no
C3 H31 1.000 no
C3 H32 1.000 no
C3 H33 1.000 no
C4 C5 1.517(12) yes
C4 C6 1.500(12) yes
C4 H41 1.000 no
C5 H51 1.000 no
C5 H52 1.000 no
C5 H53 1.000 no
C6 H61 1.000 no
C6 H62 1.000 no
C6 H63 1.000 no
C7 C8 1.496(9) yes
C7 H71 1.000 no
C7 H72 1.000 no
C8 H81 1.000 no
C8 H82 1.000 no
C9 C10 1.447(12) yes
C9 C110 1.501(10) yes
C9 H91 1.000 no
C9 H92 1.000 no
C10 H101 1.000 no
C10 H102 1.000 no
C11 C12 1.456(12) yes
C11 H111 1.000 no
C11 H112 1.000 no
C12 H122 1.000 no
C12 H123 1.000 no
C13 H131 1.000 no
C13 H132 1.000 no
C13 H133 1.000 no
C14 H141 1.000 no
C14 H142 1.000 no
C14 H143 1.000 no
C15 H151 1.000 no
C15 H152 1.000 no
C15 H153 1.000 no
C110 H1101 1.000 no
C110 H1102 1.000 no
